data_7128346
loop_
_publ_author_name
'Liang, Qiuming'
'Hayashi, Kasumi'
'Zeng, Yimin'
'Jimenez-Santiago, Jose L'
'Song, Datong'

_publ_section_title
;
 Constructing fused N-heterocycles from unprotected mesoionic
 N-heterocyclic olefins and organic azides <i>via</i> diazo transfer.
;
_journal_issue 50
_journal_name_full 'Chemical communications (Cambridge, England)'
_journal_page_first 6137
_journal_page_last 6140
_journal_paper_doi 10.1039/d1cc02245h
_journal_volume 57
_journal_year 2021
_chemical_formula_sum 'C21 H23 N5 O'
_chemical_formula_weight 361.44
_space_group_crystal_system monoclinic
_space_group_IT_number 14
_space_group_name_Hall '-P 2ybc'
_space_group_name_H-M_alt 'P 1 21/c 1'
_atom_sites_solution_hydrogens geom
_audit_creation_method SHELXL-2016/6
_audit_update_record
;
2021-04-08 deposited with the CCDC.	2021-05-19 downloaded from the CCDC.
;
_cell_angle_alpha 90
_cell_angle_beta 96.185(10)
_cell_angle_gamma 90
_cell_formula_units_Z 4
_cell_length_a 14.645(5)
_cell_length_b 12.306(3)
_cell_length_c 10.398(3)
_cell_measurement_reflns_used 45926
_cell_measurement_temperature 220(2)
_cell_measurement_theta_max 27.541
_cell_measurement_theta_min 3.029
_cell_volume 1863.0(9)
_computing_structure_refinement 'SHELXL-2016/6 (Sheldrick, 2016)'
_computing_structure_solution 'SHELXT 2018/2 (Sheldrick, 2018)'
_diffrn_ambient_temperature 220(2)
_diffrn_measured_fraction_theta_full 0.997
_diffrn_measured_fraction_theta_max 0.996
_diffrn_measurement_device_type 'Bruker Kappa Photon II'
_diffrn_measurement_method 'omega and phi scans'
_diffrn_radiation_type MoK\a
_diffrn_radiation_wavelength 0.71073
_diffrn_reflns_av_R_equivalents 0.0941
_diffrn_reflns_av_unetI/netI 0.0827
_diffrn_reflns_Laue_measured_fraction_full 0.997
_diffrn_reflns_Laue_measured_fraction_max 0.996
_diffrn_reflns_limit_h_max 18
_diffrn_reflns_limit_h_min -19
_diffrn_reflns_limit_k_max 15
_diffrn_reflns_limit_k_min -16
_diffrn_reflns_limit_l_max 13
_diffrn_reflns_limit_l_min -13
_diffrn_reflns_number 45926
_diffrn_reflns_point_group_measured_fraction_full 0.997
_diffrn_reflns_point_group_measured_fraction_max 0.996
_diffrn_reflns_theta_full 25.242
_diffrn_reflns_theta_max 27.541
_diffrn_reflns_theta_min 3.029
_exptl_absorpt_coefficient_mu 0.083
_exptl_absorpt_correction_T_max 0.7456
_exptl_absorpt_correction_T_min 0.6706
_exptl_absorpt_correction_type multi-scan
_exptl_absorpt_process_details
;
 SADABS 2016/2: Krause, L., Herbst-Irmer, R., Sheldrick G.M. & Stalke D.,
 J. Appl. Cryst. 48 (2015) 3-10
;
_exptl_crystal_colour 'light yellow'
_exptl_crystal_density_diffrn 1.289
_exptl_crystal_description plate
_exptl_crystal_F_000 768
_exptl_crystal_size_max 0.400
_exptl_crystal_size_mid 0.200
_exptl_crystal_size_min 0.010
_refine_diff_density_max 0.240
_refine_diff_density_min -0.216
_refine_diff_density_rms 0.070
_refine_ls_extinction_coef 0.051(7)
_refine_ls_extinction_expression Fc^*^=kFc[1+0.001xFc^2^\l^3^/sin(2\q)]^-1/4^
_refine_ls_extinction_method 'SHELXL-2016/6 (Sheldrick 2016)'
_refine_ls_goodness_of_fit_ref 1.012
_refine_ls_hydrogen_treatment constr
_refine_ls_matrix_type full
_refine_ls_number_parameters 254
_refine_ls_number_reflns 4280
_refine_ls_number_restraints 0
_refine_ls_restrained_S_all 1.012
_refine_ls_R_factor_all 0.1300
_refine_ls_R_factor_gt 0.0636
_refine_ls_shift/su_max 0.000
_refine_ls_shift/su_mean 0.000
_refine_ls_structure_factor_coef Fsqd
_refine_ls_weighting_details 'w=1/[\s^2^(Fo^2^)+(0.0935P)^2^+0.0813P] where P=(Fo^2^+2Fc^2^)/3'
_refine_ls_weighting_scheme calc
_refine_ls_wR_factor_gt 0.1540
_refine_ls_wR_factor_ref 0.1867
_reflns_Friedel_coverage 0.000
_reflns_number_gt 2237
_reflns_number_total 4280
_reflns_threshold_expression 'I > 2\s(I)'
_cod_data_source_file d1cc02245h2.cif
_cod_data_source_block wl474
_cod_depositor_comments 'Adding full bibliography for 7128333--7128355.cif.'
_cod_original_cell_volume 1862.9(10)
_cod_original_sg_symbol_H-M 'P 21/c'
_cod_database_code 7128346
_shelx_shelxl_version_number 2016/6
_shelx_space_group_comment
;
The symmetry employed for this shelxl refinement is uniquely defined
by the following loop, which should always be used as a source of
symmetry information in preference to the above space-group names.
They are only intended as comments.
;
_shelx_estimated_absorpt_t_min 0.968
_shelx_estimated_absorpt_t_max 0.999

loop_
_space_group_symop_operation_xyz
'x, y, z'
'-x, y+1/2, -z+1/2'
'-x, -y, -z'
'x, -y-1/2, z-1/2'

loop_
_atom_site_label
_atom_site_type_symbol
_atom_site_fract_x
_atom_site_fract_y
_atom_site_fract_z
_atom_site_U_iso_or_equiv
_atom_site_adp_type
_atom_site_occupancy
_atom_site_site_symmetry_order
_atom_site_calc_flag
_atom_site_refinement_flags_posn
_atom_site_refinement_flags_adp
_atom_site_refinement_flags_occupancy
_atom_site_disorder_assembly
_atom_site_disorder_group
O1 O 0.28763(11) 0.29707(11) 0.00655(15) 0.0758(5) Uani 1 1 d . . . . .
N1 N 0.63695(12) 0.15053(12) 0.56685(17) 0.0577(5) Uani 1 1 d . . . . .
C1 C 0.81202(17) 0.44062(19) 0.8213(3) 0.0827(7) Uani 1 1 d . . . . .
H1A H 0.795720 0.505789 0.777562 0.099 Uiso 1 1 calc R U . . .
N2 N 0.57645(12) 0.13625(11) 0.46349(17) 0.0593(5) Uani 1 1 d . . . . .
C2 C 0.87142(19) 0.4434(2) 0.9325(3) 0.0947(8) Uani 1 1 d . . . . .
H2A H 0.894565 0.510507 0.964573 0.114 Uiso 1 1 calc R U . . .
N3 N 0.55958(11) 0.23519(11) 0.41205(16) 0.0545(5) Uani 1 1 d . . . . .
C3 C 0.89744(18) 0.3499(3) 0.9972(3) 0.0883(8) Uani 1 1 d . . . . .
H3A H 0.938634 0.352577 1.073002 0.106 Uiso 1 1 calc R U . . .
N4 N 0.68638(13) 0.43487(13) 0.59121(19) 0.0709(5) Uani 1 1 d . . . . .
C4 C 0.86301(17) 0.2523(2) 0.9508(2) 0.0829(7) Uani 1 1 d . . . . .
H4A H 0.880378 0.187817 0.995264 0.099 Uiso 1 1 calc R U . . .
N5 N 0.62381(13) 0.41917(13) 0.48395(19) 0.0690(5) Uani 1 1 d . . . . .
C5 C 0.80300(15) 0.2483(2) 0.8392(2) 0.0740(7) Uani 1 1 d . . . . .
H5A H 0.780512 0.180615 0.808274 0.089 Uiso 1 1 calc R U . . .
C6 C 0.77500(14) 0.34176(17) 0.7715(2) 0.0623(6) Uani 1 1 d . . . . .
C7 C 0.71019(14) 0.34108(15) 0.6552(2) 0.0601(6) Uani 1 1 d . . . . .
C8 C 0.65983(13) 0.25756(14) 0.58490(19) 0.0544(5) Uani 1 1 d . . . . .
C9 C 0.60972(13) 0.31172(15) 0.4847(2) 0.0559(5) Uani 1 1 d . . . . .
C10 C 0.49369(13) 0.24900(14) 0.30281(19) 0.0538(5) Uani 1 1 d . . . . .
C11 C 0.45588(14) 0.35113(15) 0.2780(2) 0.0606(6) Uani 1 1 d . . . . .
H11A H 0.475528 0.410596 0.330626 0.073 Uiso 1 1 calc R U . . .
C12 C 0.38970(15) 0.36425(15) 0.1761(2) 0.0647(6) Uani 1 1 d . . . . .
H12A H 0.364932 0.433668 0.157507 0.078 Uiso 1 1 calc R U . . .
C13 C 0.35844(14) 0.27633(15) 0.0996(2) 0.0587(5) Uani 1 1 d . . . . .
C14 C 0.39808(15) 0.17505(15) 0.1226(2) 0.0611(6) Uani 1 1 d . . . . .
H14A H 0.378816 0.115660 0.069662 0.073 Uiso 1 1 calc R U . . .
C15 C 0.46571(15) 0.16219(15) 0.2234(2) 0.0606(6) Uani 1 1 d . . . . .
H15A H 0.493328 0.093797 0.238791 0.073 Uiso 1 1 calc R U . . .
C16 C 0.24600(18) 0.20566(19) -0.0636(3) 0.0862(8) Uani 1 1 d . . . . .
H16A H 0.242150 0.143628 -0.005359 0.103 Uiso 1 1 calc R U . A 1
H16B H 0.282870 0.184263 -0.132707 0.103 Uiso 1 1 calc R U . A 1
C17 C 0.1505(3) 0.2397(3) -0.1207(4) 0.0783(10) Uani 0.685(3) 1 d . . P B 1
H17A H 0.119577 0.177220 -0.164629 0.094 Uiso 0.685(3) 1 calc R U P B 1
H17B H 0.114907 0.261561 -0.050458 0.094 Uiso 0.685(3) 1 calc R U P B 1
C18 C 0.1522(3) 0.3308(4) -0.2140(4) 0.0886(11) Uani 0.685(3) 1 d . . P B 1
H18A H 0.192436 0.311476 -0.279871 0.106 Uiso 0.685(3) 1 calc R U P B 1
H18B H 0.177962 0.395282 -0.168246 0.106 Uiso 0.685(3) 1 calc R U P B 1
C17A C 0.1951(6) 0.2585(7) -0.1974(8) 0.0783(10) Uani 0.315(3) 1 d . . P B 2
H17C H 0.229060 0.321609 -0.224551 0.094 Uiso 0.315(3) 1 calc R U P B 2
H17D H 0.189085 0.204898 -0.267497 0.094 Uiso 0.315(3) 1 calc R U P B 2
C18A C 0.1059(7) 0.2901(9) -0.1616(10) 0.0886(11) Uani 0.315(3) 1 d . . P B 2
H18C H 0.112865 0.334706 -0.083035 0.106 Uiso 0.315(3) 1 calc R U P B 2
H18D H 0.069507 0.225706 -0.145409 0.106 Uiso 0.315(3) 1 calc R U P B 2
C19 C 0.0568(2) 0.3583(3) -0.2806(3) 0.1195(11) Uani 1 1 d . . . . .
H19A H 0.037972 0.304808 -0.348174 0.143 Uiso 1 1 calc R U . B 1
H19B H 0.011482 0.358152 -0.217753 0.143 Uiso 1 1 calc R U . B 1
C20 C 0.0632(3) 0.4639(4) -0.3358(4) 0.1644(16) Uani 1 1 d . . . . .
H20A H 0.003523 0.485517 -0.377407 0.247 Uiso 1 1 calc R U . . .
H20B H 0.107104 0.462330 -0.399351 0.247 Uiso 1 1 calc R U . . .
H20C H 0.083457 0.515532 -0.268231 0.247 Uiso 1 1 calc R U . . .
C21 C 0.66807(17) 0.05382(16) 0.6394(2) 0.0735(7) Uani 1 1 d . . . . .
H21A H 0.657622 0.062796 0.729304 0.110 Uiso 1 1 calc R U . . .
H21B H 0.733121 0.043142 0.633567 0.110 Uiso 1 1 calc R U . . .
H21C H 0.634196 -0.008914 0.603567 0.110 Uiso 1 1 calc R U . . .

loop_
_atom_site_aniso_label
_atom_site_aniso_U_11
_atom_site_aniso_U_22
_atom_site_aniso_U_33
_atom_site_aniso_U_23
_atom_site_aniso_U_13
_atom_site_aniso_U_12
O1 0.0937(11) 0.0516(9) 0.0790(11) -0.0101(7) -0.0051(9) -0.0001(7)
N1 0.0740(11) 0.0401(9) 0.0616(11) 0.0074(7) 0.0188(10) 0.0048(7)
C1 0.0871(17) 0.0627(15) 0.0984(19) -0.0129(13) 0.0098(15) 0.0114(12)
N2 0.0796(12) 0.0350(9) 0.0660(11) 0.0092(7) 0.0201(10) 0.0045(7)
C2 0.0983(19) 0.086(2) 0.097(2) -0.0291(16) -0.0014(17) 0.0084(15)
N3 0.0655(10) 0.0338(8) 0.0666(11) 0.0055(7) 0.0180(9) 0.0036(7)
C3 0.0824(17) 0.106(2) 0.0765(18) -0.0119(15) 0.0079(14) 0.0117(15)
N4 0.0800(12) 0.0444(10) 0.0872(14) 0.0030(9) 0.0041(11) 0.0014(8)
C4 0.0790(17) 0.0963(19) 0.0741(16) 0.0141(14) 0.0114(14) 0.0022(14)
N5 0.0810(12) 0.0381(9) 0.0865(13) 0.0071(8) 0.0034(11) 0.0005(8)
C5 0.0764(15) 0.0668(15) 0.0792(16) 0.0097(12) 0.0105(13) -0.0030(11)
C6 0.0589(13) 0.0611(13) 0.0697(14) -0.0021(10) 0.0197(11) 0.0058(10)
C7 0.0640(13) 0.0435(11) 0.0748(14) 0.0032(10) 0.0172(12) 0.0034(9)
C8 0.0636(12) 0.0382(10) 0.0648(13) 0.0060(9) 0.0218(10) 0.0056(8)
C9 0.0615(12) 0.0386(10) 0.0694(13) 0.0046(9) 0.0156(11) 0.0030(8)
C10 0.0629(12) 0.0376(10) 0.0637(13) 0.0044(9) 0.0199(10) 0.0007(8)
C11 0.0753(14) 0.0372(10) 0.0696(14) 0.0018(9) 0.0095(12) 0.0001(9)
C12 0.0833(15) 0.0371(11) 0.0737(15) 0.0028(9) 0.0078(13) 0.0035(9)
C13 0.0705(13) 0.0463(11) 0.0605(13) 0.0007(9) 0.0122(11) -0.0024(9)
C14 0.0761(14) 0.0423(11) 0.0677(14) -0.0088(9) 0.0199(12) -0.0040(9)
C15 0.0735(14) 0.0363(10) 0.0756(15) -0.0001(9) 0.0242(12) 0.0036(9)
C16 0.1017(19) 0.0636(15) 0.0893(18) -0.0229(13) -0.0079(15) -0.0010(12)
C17 0.078(3) 0.076(2) 0.082(3) -0.0137(19) 0.0145(19) -0.0171(18)
C18 0.081(3) 0.094(3) 0.089(3) 0.002(2) 0.003(2) -0.012(2)
C17A 0.078(3) 0.076(2) 0.082(3) -0.0137(19) 0.0145(19) -0.0171(18)
C18A 0.081(3) 0.094(3) 0.089(3) 0.002(2) 0.003(2) -0.012(2)
C19 0.107(2) 0.143(3) 0.105(2) -0.018(2) -0.0059(19) 0.016(2)
C20 0.173(4) 0.134(4) 0.182(4) -0.008(3) 0.002(3) 0.001(3)
C21 0.1070(17) 0.0406(11) 0.0734(15) 0.0144(10) 0.0122(13) 0.0100(10)

loop_
_atom_type_symbol
_atom_type_description
_atom_type_scat_dispersion_real
_atom_type_scat_dispersion_imag
_atom_type_scat_source
C C 0.0033 0.0016 'International Tables Vol C Tables 4.2.6.8 and 6.1.1.4'
H H 0.0000 0.0000 'International Tables Vol C Tables 4.2.6.8 and 6.1.1.4'
N N 0.0061 0.0033 'International Tables Vol C Tables 4.2.6.8 and 6.1.1.4'
O O 0.0106 0.0060 'International Tables Vol C Tables 4.2.6.8 and 6.1.1.4'

loop_
_geom_angle_atom_site_label_1
_geom_angle_atom_site_label_2
_geom_angle_atom_site_label_3
_geom_angle
_geom_angle_site_symmetry_1
_geom_angle_site_symmetry_3
_geom_angle_publ_flag
C13 O1 C16 117.47(17) . . ?
N2 N1 C8 111.75(15) . . ?
N2 N1 C21 117.07(16) . . ?
C8 N1 C21 131.17(19) . . ?
C2 C1 C6 121.1(2) . . ?
C2 C1 H1A 119.5 . . ?
C6 C1 H1A 119.5 . . ?
N1 N2 N3 106.29(15) . . ?
C3 C2 C1 120.8(2) . . ?
C3 C2 H2A 119.6 . . ?
C1 C2 H2A 119.6 . . ?
N2 N3 C9 109.83(17) . . ?
N2 N3 C10 120.51(16) . . ?
C9 N3 C10 129.55(15) . . ?
C2 C3 C4 119.5(3) . . ?
C2 C3 H3A 120.3 . . ?
C4 C3 H3A 120.3 . . ?
C7 N4 N5 112.98(16) . . ?
C3 C4 C5 120.3(2) . . ?
C3 C4 H4A 119.8 . . ?
C5 C4 H4A 119.8 . . ?
C9 N5 N4 102.90(15) . . ?
C4 C5 C6 121.6(2) . . ?
C4 C5 H5A 119.2 . . ?
C6 C5 H5A 119.2 . . ?
C5 C6 C1 116.7(2) . . ?
C5 C6 C7 123.2(2) . . ?
C1 C6 C7 120.1(2) . . ?
N4 C7 C8 105.70(19) . . ?
N4 C7 C6 120.83(18) . . ?
C8 C7 C6 133.48(18) . . ?
N1 C8 C9 105.02(18) . . ?
N1 C8 C7 150.87(19) . . ?
C9 C8 C7 104.10(17) . . ?
N5 C9 N3 138.56(19) . . ?
N5 C9 C8 114.32(19) . . ?
N3 C9 C8 107.11(17) . . ?
C15 C10 C11 120.1(2) . . ?
C15 C10 N3 121.11(17) . . ?
C11 C10 N3 118.75(17) . . ?
C12 C11 C10 119.15(19) . . ?
C12 C11 H11A 120.4 . . ?
C10 C11 H11A 120.4 . . ?
C11 C12 C13 120.94(18) . . ?
C11 C12 H12A 119.5 . . ?
C13 C12 H12A 119.5 . . ?
O1 C13 C14 124.32(18) . . ?
O1 C13 C12 116.01(17) . . ?
C14 C13 C12 119.7(2) . . ?
C15 C14 C13 119.40(19) . . ?
C15 C14 H14A 120.3 . . ?
C13 C14 H14A 120.3 . . ?
C14 C15 C10 120.63(19) . . ?
C14 C15 H15A 119.7 . . ?
C10 C15 H15A 119.7 . . ?
O1 C16 C17 107.7(2) . . ?
O1 C16 C17A 104.4(3) . . ?
O1 C16 H16A 110.2 . . ?
C17 C16 H16A 110.2 . . ?
O1 C16 H16B 110.2 . . ?
C17 C16 H16B 110.2 . . ?
H16A C16 H16B 108.5 . . ?
C18 C17 C16 112.6(3) . . ?
C18 C17 H17A 109.1 . . ?
C16 C17 H17A 109.1 . . ?
C18 C17 H17B 109.1 . . ?
C16 C17 H17B 109.1 . . ?
H17A C17 H17B 107.8 . . ?
C17 C18 C19 112.6(4) . . ?
C17 C18 H18A 109.1 . . ?
C19 C18 H18A 109.1 . . ?
C17 C18 H18B 109.1 . . ?
C19 C18 H18B 109.1 . . ?
H18A C18 H18B 107.8 . . ?
C18A C17A C16 103.2(7) . . ?
C18A C17A H17C 111.1 . . ?
C16 C17A H17C 111.1 . . ?
C18A C17A H17D 111.1 . . ?
C16 C17A H17D 111.1 . . ?
H17C C17A H17D 109.1 . . ?
C17A C18A C19 106.5(7) . . ?
C17A C18A H18C 110.4 . . ?
C19 C18A H18C 110.4 . . ?
C17A C18A H18D 110.4 . . ?
C19 C18A H18D 110.4 . . ?
H18C C18A H18D 108.6 . . ?
C20 C19 C18 106.6(3) . . ?
C20 C19 C18A 138.1(5) . . ?
C20 C19 H19A 110.4 . . ?
C18 C19 H19A 110.4 . . ?
C20 C19 H19B 110.4 . . ?
C18 C19 H19B 110.4 . . ?
H19A C19 H19B 108.6 . . ?
C19 C20 H20A 109.5 . . ?
C19 C20 H20B 109.5 . . ?
H20A C20 H20B 109.5 . . ?
C19 C20 H20C 109.5 . . ?
H20A C20 H20C 109.5 . . ?
H20B C20 H20C 109.5 . . ?
N1 C21 H21A 109.5 . . ?
N1 C21 H21B 109.5 . . ?
H21A C21 H21B 109.5 . . ?
N1 C21 H21C 109.5 . . ?
H21A C21 H21C 109.5 . . ?
H21B C21 H21C 109.5 . . ?

loop_
_geom_bond_atom_site_label_1
_geom_bond_atom_site_label_2
_geom_bond_distance
_geom_bond_site_symmetry_2
_geom_bond_publ_flag
O1 C13 1.364(2) . ?
O1 C16 1.440(3) . ?
N1 N2 1.329(2) . ?
N1 C8 1.367(2) . ?
N1 C21 1.455(2) . ?
C1 C2 1.370(3) . ?
C1 C6 1.408(3) . ?
C1 H1A 0.9400 . ?
N2 N3 1.342(2) . ?
C2 C3 1.366(4) . ?
C2 H2A 0.9400 . ?
N3 C9 1.370(2) . ?
N3 C10 1.419(3) . ?
C3 C4 1.370(4) . ?
C3 H3A 0.9400 . ?
N4 C7 1.359(2) . ?
N4 N5 1.379(2) . ?
C4 C5 1.379(3) . ?
C4 H4A 0.9400 . ?
N5 C9 1.338(2) . ?
C5 C6 1.387(3) . ?
C5 H5A 0.9400 . ?
C6 C7 1.454(3) . ?
C7 C8 1.421(3) . ?
C8 C9 1.380(3) . ?
C10 C15 1.385(3) . ?
C10 C11 1.386(3) . ?
C11 C12 1.366(3) . ?
C11 H11A 0.9400 . ?
C12 C13 1.391(3) . ?
C12 H12A 0.9400 . ?
C13 C14 1.385(3) . ?
C14 C15 1.371(3) . ?
C14 H14A 0.9400 . ?
C15 H15A 0.9400 . ?
C16 C17 1.517(5) . ?
C16 C17A 1.640(9) . ?
C16 H16A 0.9800 . ?
C16 H16B 0.9800 . ?
C17 C18 1.485(6) . ?
C17 H17A 0.9800 . ?
C17 H17B 0.9800 . ?
C18 C19 1.529(5) . ?
C18 H18A 0.9800 . ?
C18 H18B 0.9800 . ?
C17A C18A 1.450(15) . ?
C17A H17C 0.9800 . ?
C17A H17D 0.9800 . ?
C18A C19 1.600(10) . ?
C18A H18C 0.9800 . ?
C18A H18D 0.9800 . ?
C19 C20 1.428(5) . ?
C19 H19A 0.9800 . ?
C19 H19B 0.9800 . ?
C20 H20A 0.9700 . ?
C20 H20B 0.9700 . ?
C20 H20C 0.9700 . ?
C21 H21A 0.9700 . ?
C21 H21B 0.9700 . ?
C21 H21C 0.9700 . ?

loop_
_geom_torsion_atom_site_label_1
_geom_torsion_atom_site_label_2
_geom_torsion_atom_site_label_3
_geom_torsion_atom_site_label_4
_geom_torsion
_geom_torsion_site_symmetry_1
_geom_torsion_site_symmetry_2
_geom_torsion_site_symmetry_3
_geom_torsion_site_symmetry_4
_geom_torsion_publ_flag
C8 N1 N2 N3 0.40(19) . . . . ?
C21 N1 N2 N3 -178.95(15) . . . . ?
C6 C1 C2 C3 0.9(4) . . . . ?
N1 N2 N3 C9 -0.36(19) . . . . ?
N1 N2 N3 C10 -176.89(15) . . . . ?
C1 C2 C3 C4 -0.5(4) . . . . ?
C2 C3 C4 C5 0.4(4) . . . . ?
C7 N4 N5 C9 0.2(2) . . . . ?
C3 C4 C5 C6 -0.6(4) . . . . ?
C4 C5 C6 C1 1.0(3) . . . . ?
C4 C5 C6 C7 -178.50(19) . . . . ?
C2 C1 C6 C5 -1.1(3) . . . . ?
C2 C1 C6 C7 178.4(2) . . . . ?
N5 N4 C7 C8 0.1(2) . . . . ?
N5 N4 C7 C6 -179.52(16) . . . . ?
C5 C6 C7 N4 -178.76(18) . . . . ?
C1 C6 C7 N4 1.8(3) . . . . ?
C5 C6 C7 C8 1.7(4) . . . . ?
C1 C6 C7 C8 -177.8(2) . . . . ?
N2 N1 C8 C9 -0.3(2) . . . . ?
C21 N1 C8 C9 179.0(2) . . . . ?
N2 N1 C8 C7 -179.5(3) . . . . ?
C21 N1 C8 C7 -0.3(5) . . . . ?
N4 C7 C8 N1 178.8(3) . . . . ?
C6 C7 C8 N1 -1.6(5) . . . . ?
N4 C7 C8 C9 -0.4(2) . . . . ?
C6 C7 C8 C9 179.2(2) . . . . ?
N4 N5 C9 N3 -179.1(2) . . . . ?
N4 N5 C9 C8 -0.5(2) . . . . ?
N2 N3 C9 N5 178.9(2) . . . . ?
C10 N3 C9 N5 -5.0(4) . . . . ?
N2 N3 C9 C8 0.2(2) . . . . ?
C10 N3 C9 C8 176.32(17) . . . . ?
N1 C8 C9 N5 -179.00(16) . . . . ?
C7 C8 C9 N5 0.6(2) . . . . ?
N1 C8 C9 N3 0.0(2) . . . . ?
C7 C8 C9 N3 179.65(15) . . . . ?
N2 N3 C10 C15 -19.6(3) . . . . ?
C9 N3 C10 C15 164.61(18) . . . . ?
N2 N3 C10 C11 158.99(16) . . . . ?
C9 N3 C10 C11 -16.8(3) . . . . ?
C15 C10 C11 C12 1.2(3) . . . . ?
N3 C10 C11 C12 -177.38(17) . . . . ?
C10 C11 C12 C13 1.6(3) . . . . ?
C16 O1 C13 C14 6.1(3) . . . . ?
C16 O1 C13 C12 -172.43(19) . . . . ?
C11 C12 C13 O1 175.35(18) . . . . ?
C11 C12 C13 C14 -3.3(3) . . . . ?
O1 C13 C14 C15 -176.46(18) . . . . ?
C12 C13 C14 C15 2.1(3) . . . . ?
C13 C14 C15 C10 0.8(3) . . . . ?
C11 C10 C15 C14 -2.5(3) . . . . ?
N3 C10 C15 C14 176.13(17) . . . . ?
C13 O1 C16 C17 158.5(2) . . . . ?
C13 O1 C16 C17A -159.0(3) . . . . ?
O1 C16 C17 C18 62.1(4) . . . . ?
C16 C17 C18 C19 174.8(3) . . . . ?
O1 C16 C17A C18A -86.8(6) . . . . ?
C16 C17A C18A C19 171.9(5) . . . . ?
C17 C18 C19 C20 163.1(4) . . . . ?
C17A C18A C19 C20 -74.5(10) . . . . ?
